data_7234899
loop_
_publ_author_name
'Ling Chen'
'Shao-Yun Yin'
'Mei Pan'
'Kai Wu'
'Hai-Ping Wang'
'Ya-Nan Fan'
'Cheng-Yong Su'

_publ_section_title
;
 A naked eye colorimetric sensor for alcohol vapor discrimination and
 amplified spontaneous emission (ASE) from a highly fluorescent
 excited-state intramolecular proton transfer (ESIPT) molecule
;
_journal_name_full 'Journal of Materials Chemistry C'
_journal_page_first 6962
_journal_page_last 6966
_journal_paper_doi 10.1039/C6TC01308B
_journal_volume 4
_journal_year 2016
_chemical_formula_moiety 'C29 H17 F3 N2 O5, 2(C3 H7 N O)'
_chemical_formula_sum 'C35 H31 F3 N4 O7'
_chemical_formula_weight 676.64
_space_group_crystal_system triclinic
_space_group_IT_number 2
_space_group_name_Hall '-P 1'
_space_group_name_H-M_alt 'P -1'
_atom_sites_solution_hydrogens geom
_atom_sites_solution_primary direct
_atom_sites_solution_secondary difmap
_cell_angle_alpha 87.150(3)
_cell_angle_beta 86.739(3)
_cell_angle_gamma 66.714(3)
_cell_formula_units_Z 2
_cell_length_a 10.3694(3)
_cell_length_b 12.9551(5)
_cell_length_c 13.3347(5)
_cell_measurement_reflns_used 9226
_cell_measurement_temperature 293(2)
_cell_measurement_theta_max 74.1030
_cell_measurement_theta_min 3.2960
_cell_volume 1642.03(11)
_computing_molecular_graphics 'Olex2 (Dolomanov et al., 2009)'
_computing_publication_material 'Olex2 (Dolomanov et al., 2009)'
_computing_structure_refinement 'XL (Sheldrick, 2008)'
_computing_structure_solution 'XS (Sheldrick, 2008)'
_diffrn_ambient_temperature 293(2)
_diffrn_measured_fraction_theta_full 0.970
_diffrn_measured_fraction_theta_max 0.970
_diffrn_measurement_device_type 'multiwire proportional'
_diffrn_measurement_method 'phi and omega scans'
_diffrn_radiation_monochromator graphite
_diffrn_radiation_type CuK\a
_diffrn_radiation_wavelength 1.54178
_diffrn_reflns_av_R_equivalents 0.0186
_diffrn_reflns_av_unetI/netI 0.0174
_diffrn_reflns_limit_h_max 11
_diffrn_reflns_limit_h_min -12
_diffrn_reflns_limit_k_max 16
_diffrn_reflns_limit_k_min -16
_diffrn_reflns_limit_l_max 16
_diffrn_reflns_limit_l_min -16
_diffrn_reflns_number 18599
_diffrn_reflns_theta_full 74.22
_diffrn_reflns_theta_max 74.22
_diffrn_reflns_theta_min 3.32
_diffrn_source 'fine-focus sealed tube'
_exptl_absorpt_coefficient_mu 0.911
_exptl_absorpt_correction_type none
_exptl_crystal_density_diffrn 1.369
_exptl_crystal_density_method 'not measured'
_exptl_crystal_description block
_exptl_crystal_F_000 704
_exptl_crystal_size_max 0.1
_exptl_crystal_size_mid 0.1
_exptl_crystal_size_min 0.1
_refine_diff_density_max 0.253
_refine_diff_density_min -0.216
_refine_diff_density_rms 0.039
_refine_ls_extinction_method none
_refine_ls_goodness_of_fit_ref 1.039
_refine_ls_hydrogen_treatment mixed
_refine_ls_matrix_type full
_refine_ls_number_parameters 544
_refine_ls_number_reflns 6494
_refine_ls_number_restraints 0
_refine_ls_restrained_S_all 1.039
_refine_ls_R_factor_all 0.0457
_refine_ls_R_factor_gt 0.0383
_refine_ls_shift/su_max 0.001
_refine_ls_shift/su_mean 0.000
_refine_ls_structure_factor_coef Fsqd
_refine_ls_weighting_details 'calc w=1/[\s^2^(Fo^2^)+(0.0620P)^2^+0.2500P] where P=(Fo^2^+2Fc^2^)/3'
_refine_ls_weighting_scheme calc
_refine_ls_wR_factor_gt 0.1028
_refine_ls_wR_factor_ref 0.1099
_reflns_number_gt 5491
_reflns_number_total 6494
_reflns_threshold_expression >2sigma(I)
_cod_data_source_file J-Mater-Chem-C-2016-4-6962.cif
_cod_data_source_block 3
_cod_original_cell_volume 1642.03(10)
_cod_database_code 7234899
_olex2_refinement_description
;
;

loop_
_space_group_symop_id
_space_group_symop_operation_xyz
1 'x, y, z'
2 '-x, -y, -z'

loop_
_atom_site_label
_atom_site_type_symbol
_atom_site_fract_x
_atom_site_fract_y
_atom_site_fract_z
_atom_site_U_iso_or_equiv
_atom_site_adp_type
_atom_site_occupancy
_atom_site_calc_flag
_atom_site_disorder_assembly
_atom_site_disorder_group
_atom_site_refinement_flags_posn
O1 O 0.64634(10) 0.09956(8) 0.33473(7) 0.0452(2) Uani 1 d . . .
O2 O 0.69810(11) 0.03043(9) 0.49095(7) 0.0483(3) Uani 1 d . . .
N3 N 1.13064(12) -0.05817(9) 0.14865(7) 0.0338(2) Uani 1 d . . .
O4 O 1.14593(11) -0.24636(10) 0.57140(7) 0.0528(3) Uani 1 d . . .
O5 O 1.32144(11) -0.31258(9) 0.45689(8) 0.0528(3) Uani 1 d . . .
C6 C 0.93373(14) -0.01126(10) 0.27185(9) 0.0334(3) Uani 1 d . . .
O7 O 1.55535(12) -0.14939(10) 0.45061(8) 0.0554(3) Uani 1 d . . .
N8 N 1.23487(12) -0.08842(10) -0.00234(8) 0.0379(2) Uani 1 d . . .
O9 O 1.34755(13) -0.29156(11) -0.06608(9) 0.0595(3) Uani 1 d . . .
C10 C 0.88070(13) -0.02587(10) 0.36751(9) 0.0329(3) Uani 1 d . . .
F11 F 1.07700(12) 0.38504(9) 0.37850(8) 0.0690(3) Uani 1 d . . .
C12 C 1.16056(14) -0.15317(10) 0.31292(9) 0.0339(3) Uani 1 d . . .
F13 F 0.94571(13) -0.38993(9) 0.15056(9) 0.0724(3) Uani 1 d . . .
C14 C 0.96829(14) -0.10263(10) 0.43585(9) 0.0333(3) Uani 1 d . . .
O15 O 0.68556(13) 0.38996(10) 0.30485(8) 0.0568(3) Uani 1 d . . .
C16 C 1.07283(14) -0.07535(10) 0.24586(9) 0.0324(3) Uani 1 d . . .
C17 C 0.72978(14) 0.04125(10) 0.39532(9) 0.0353(3) Uani 1 d . . .
C18 C 1.10743(13) -0.16677(10) 0.40844(9) 0.0331(3) Uani 1 d . . .
C19 C 1.23652(14) 0.00999(11) 0.03104(9) 0.0357(3) Uani 1 d . . .
F20 F 1.50817(14) 0.23482(11) -0.20971(9) 0.0808(4) Uani 1 d . . .
C21 C 1.14449(14) 0.12295(11) 0.19427(9) 0.0339(3) Uani 1 d . . .
C22 C 1.17153(14) -0.12825(11) 0.06912(9) 0.0350(3) Uani 1 d . . .
C23 C 1.20366(14) -0.25009(11) 0.48070(10) 0.0373(3) Uani 1 d . . .
C24 C 1.04724(17) -0.36514(13) 0.09892(11) 0.0474(3) Uani 1 d . . .
C25 C 1.30586(14) 0.07224(11) -0.03079(9) 0.0370(3) Uani 1 d . . .
C26 C 1.34590(15) 0.04242(13) -0.13062(10) 0.0426(3) Uani 1 d . . .
C27 C 1.17152(14) 0.03084(11) 0.12497(9) 0.0340(3) Uani 1 d . . .
C28 C 1.15657(14) -0.23528(11) 0.05986(9) 0.0363(3) Uani 1 d . . .
C29 C 1.05379(16) -0.26283(12) 0.11301(10) 0.0419(3) Uani 1 d . . .
C30 C 1.21929(15) 0.10546(12) 0.28156(10) 0.0397(3) Uani 1 d . . .
C31 C 1.02361(17) 0.31894(13) 0.23256(12) 0.0475(3) Uani 1 d . . .
N32 N 0.46866(14) 0.42396(11) 0.25165(9) 0.0494(3) Uani 1 d . . .
C33 C 1.04665(16) 0.23005(12) 0.17126(10) 0.0424(3) Uani 1 d . . .
C34 C 1.19716(17) 0.19385(13) 0.34385(10) 0.0448(3) Uani 1 d . . .
C35 C 1.09973(17) 0.29792(13) 0.31743(11) 0.0457(3) Uani 1 d . . .
C36 C 1.41304(17) 0.09743(15) -0.19140(11) 0.0502(4) Uani 1 d . . .
C37 C 1.24837(15) -0.31302(12) -0.00889(10) 0.0425(3) Uani 1 d . . .
C38 C 1.23816(17) -0.41586(13) -0.02007(12) 0.0489(3) Uani 1 d . . .
C39 C 1.13808(18) -0.44276(13) 0.03410(12) 0.0499(4) Uani 1 d . . .
C40 C 1.44055(17) 0.18097(14) -0.15121(12) 0.0527(4) Uani 1 d . . .
N41 N 1.69579(16) -0.33437(12) 0.44612(11) 0.0589(4) Uani 1 d . . .
C42 C 1.33711(17) 0.15781(13) 0.00686(11) 0.0465(3) Uani 1 d . . .
C43 C 0.59264(17) 0.35853(13) 0.28472(11) 0.0469(3) Uani 1 d . . .
C44 C 1.58129(17) -0.24864(14) 0.47314(12) 0.0506(4) Uani 1 d . . .
C45 C 1.40446(18) 0.21318(15) -0.05343(13) 0.0538(4) Uani 1 d . . .
C46 C 0.4323(3) 0.54277(17) 0.2335(2) 0.0744(6) Uani 1 d . . .
C47 C 1.7138(3) -0.44906(18) 0.4785(2) 0.0954(8) Uani 1 d . . .
H47A H 1.6314 -0.4469 0.5166 0.143 Uiso 1 calc . . GR
H47B H 1.7941 -0.4813 0.5195 0.143 Uiso 1 calc . . GR
H47C H 1.7277 -0.4939 0.4206 0.143 Uiso 1 calc . . GR
C48 C 0.3718(3) 0.3760(3) 0.2225(2) 0.0857(7) Uani 1 d . . .
C49 C 1.8044(3) -0.3177(2) 0.38318(19) 0.1034(10) Uani 1 d . . .
H49A H 1.8076 -0.3474 0.3181 0.155 Uiso 1 calc . . GR
H49B H 1.8935 -0.3557 0.4134 0.155 Uiso 1 calc . . GR
H49C H 1.7843 -0.2387 0.3762 0.155 Uiso 1 calc . . GR
H12 H 1.2594(18) -0.1969(14) 0.2927(12) 0.041(4) Uiso 1 d . . .
H14 H 0.9329(17) -0.1108(13) 0.4980(13) 0.042(4) Uiso 1 d . . .
H6 H 0.8733(17) 0.0434(14) 0.2251(12) 0.043(4) Uiso 1 d . . .
H33 H 0.996(2) 0.2435(16) 0.1099(15) 0.060(5) Uiso 1 d . . .
H29 H 0.9838(19) -0.2098(15) 0.1575(14) 0.052(5) Uiso 1 d . . .
H26 H 1.3258(17) -0.0179(14) -0.1589(12) 0.043(4) Uiso 1 d . . .
H30 H 1.2902(18) 0.0299(15) 0.2971(12) 0.046(4) Uiso 1 d . . .
H42 H 1.313(2) 0.1787(16) 0.0773(15) 0.058(5) Uiso 1 d . . .
H34 H 1.248(2) 0.1844(16) 0.4062(14) 0.058(5) Uiso 1 d . . .
H31 H 0.958(2) 0.3876(17) 0.2152(15) 0.063(5) Uiso 1 d . . .
H39 H 1.129(2) -0.5144(17) 0.0290(14) 0.062(5) Uiso 1 d . . .
H43 H 0.606(2) 0.2794(17) 0.2946(14) 0.062(5) Uiso 1 d . . .
H36 H 1.438(2) 0.0765(17) -0.2582(16) 0.069(6) Uiso 1 d . . .
H45 H 1.430(2) 0.2730(18) -0.0224(16) 0.073(6) Uiso 1 d . . .
H38 H 1.3054(19) -0.4695(16) -0.0670(14) 0.055(5) Uiso 1 d . . .
H44 H 1.515(2) -0.268(2) 0.5128(18) 0.083(7) Uiso 1 d . . .
H4 H 1.213(3) -0.302(2) 0.6151(19) 0.094(8) Uiso 1 d . . .
H2 H 0.600(3) 0.076(2) 0.5050(18) 0.087(7) Uiso 1 d . . .
H46A H 0.501(3) 0.565(2) 0.257(2) 0.098(9) Uiso 1 d . . .
H9 H 1.332(2) -0.216(2) -0.0596(17) 0.078(7) Uiso 1 d . . .
H48A H 0.411(3) 0.294(3) 0.248(2) 0.120(10) Uiso 1 d . . .
H46B H 0.427(3) 0.560(3) 0.164(3) 0.119(10) Uiso 1 d . . .
H48B H 0.358(4) 0.385(3) 0.146(3) 0.140(12) Uiso 1 d . . .
H48C H 0.283(3) 0.422(3) 0.259(2) 0.111(10) Uiso 1 d . . .
H46C H 0.340(4) 0.585(3) 0.255(3) 0.146(13) Uiso 1 d . . .

loop_
_atom_site_aniso_label
_atom_site_aniso_U_11
_atom_site_aniso_U_22
_atom_site_aniso_U_33
_atom_site_aniso_U_23
_atom_site_aniso_U_13
_atom_site_aniso_U_12
O1 0.0433(5) 0.0420(5) 0.0392(5) 0.0028(4) -0.0037(4) -0.0053(4)
O2 0.0405(5) 0.0564(6) 0.0342(5) 0.0026(4) 0.0046(4) -0.0056(5)
N3 0.0419(6) 0.0349(5) 0.0263(5) -0.0014(4) 0.0015(4) -0.0173(5)
O4 0.0463(6) 0.0648(7) 0.0330(5) 0.0131(5) -0.0037(4) -0.0081(5)
O5 0.0412(6) 0.0534(6) 0.0491(6) 0.0104(5) -0.0004(4) -0.0047(5)
C6 0.0402(7) 0.0312(6) 0.0287(6) -0.0002(5) -0.0033(5) -0.0137(5)
O7 0.0498(6) 0.0538(6) 0.0519(6) -0.0021(5) 0.0107(5) -0.0107(5)
N8 0.0462(6) 0.0436(6) 0.0278(5) -0.0033(4) 0.0026(4) -0.0220(5)
O9 0.0624(7) 0.0632(7) 0.0601(7) -0.0278(6) 0.0243(5) -0.0328(6)
C10 0.0377(7) 0.0301(6) 0.0302(6) -0.0028(4) -0.0008(5) -0.0126(5)
F11 0.0873(7) 0.0583(6) 0.0664(6) -0.0293(5) 0.0005(5) -0.0311(6)
C12 0.0360(7) 0.0334(6) 0.0322(6) -0.0023(5) 0.0009(5) -0.0136(5)
F13 0.0938(8) 0.0673(6) 0.0765(7) -0.0132(5) 0.0239(6) -0.0558(6)
C14 0.0381(6) 0.0344(6) 0.0272(6) -0.0009(4) 0.0000(5) -0.0144(5)
O15 0.0625(7) 0.0590(7) 0.0465(6) 0.0113(5) -0.0178(5) -0.0208(6)
C16 0.0411(7) 0.0325(6) 0.0259(5) -0.0024(4) 0.0015(5) -0.0172(5)
C17 0.0395(7) 0.0313(6) 0.0326(6) -0.0016(5) -0.0003(5) -0.0114(5)
C18 0.0372(6) 0.0337(6) 0.0297(6) -0.0002(5) -0.0028(5) -0.0152(5)
C19 0.0416(7) 0.0396(7) 0.0285(6) -0.0006(5) -0.0015(5) -0.0188(6)
F20 0.0933(8) 0.0915(8) 0.0780(7) 0.0046(6) 0.0265(6) -0.0630(7)
C21 0.0398(7) 0.0368(6) 0.0276(5) -0.0007(5) 0.0012(5) -0.0181(5)
C22 0.0400(7) 0.0383(6) 0.0273(5) -0.0034(5) 0.0003(5) -0.0161(5)
C23 0.0372(7) 0.0389(7) 0.0356(6) 0.0033(5) -0.0033(5) -0.0148(6)
C24 0.0584(9) 0.0471(8) 0.0452(7) -0.0005(6) -0.0003(6) -0.0301(7)
C25 0.0378(7) 0.0424(7) 0.0326(6) 0.0028(5) -0.0012(5) -0.0181(6)
C26 0.0449(8) 0.0527(8) 0.0331(6) -0.0003(6) 0.0016(5) -0.0230(7)
C27 0.0398(7) 0.0360(6) 0.0281(5) 0.0013(5) -0.0020(5) -0.0170(5)
C28 0.0426(7) 0.0378(6) 0.0298(6) -0.0024(5) -0.0040(5) -0.0168(6)
C29 0.0516(8) 0.0414(7) 0.0365(6) -0.0050(5) 0.0023(6) -0.0223(6)
C30 0.0460(7) 0.0412(7) 0.0334(6) 0.0010(5) -0.0051(5) -0.0185(6)
C31 0.0498(8) 0.0377(7) 0.0513(8) -0.0041(6) -0.0024(6) -0.0129(7)
N32 0.0494(7) 0.0476(7) 0.0449(6) 0.0030(5) -0.0015(5) -0.0130(6)
C33 0.0468(8) 0.0430(7) 0.0364(6) -0.0002(5) -0.0063(6) -0.0160(6)
C34 0.0536(8) 0.0537(8) 0.0343(6) -0.0036(6) -0.0049(6) -0.0279(7)
C35 0.0546(8) 0.0468(8) 0.0427(7) -0.0141(6) 0.0070(6) -0.0269(7)
C36 0.0511(9) 0.0646(10) 0.0372(7) 0.0023(7) 0.0072(6) -0.0268(8)
C37 0.0440(7) 0.0464(7) 0.0377(7) -0.0086(6) -0.0009(5) -0.0177(6)
C38 0.0522(9) 0.0432(8) 0.0494(8) -0.0130(6) -0.0042(7) -0.0151(7)
C39 0.0619(9) 0.0387(7) 0.0526(8) -0.0044(6) -0.0110(7) -0.0222(7)
C40 0.0502(8) 0.0595(9) 0.0536(9) 0.0083(7) 0.0091(7) -0.0298(8)
N41 0.0621(9) 0.0510(8) 0.0557(8) -0.0125(6) -0.0083(6) -0.0118(7)
C42 0.0536(9) 0.0536(8) 0.0397(7) -0.0046(6) 0.0044(6) -0.0293(7)
C43 0.0563(9) 0.0396(7) 0.0386(7) 0.0064(6) -0.0032(6) -0.0129(7)
C44 0.0453(8) 0.0581(9) 0.0499(8) -0.0042(7) -0.0034(6) -0.0213(7)
C45 0.0573(9) 0.0562(9) 0.0587(9) -0.0031(7) 0.0050(7) -0.0347(8)
C46 0.0820(15) 0.0449(10) 0.0797(14) 0.0054(9) -0.0237(12) -0.0055(10)
C47 0.118(2) 0.0508(11) 0.117(2) -0.0083(11) -0.0362(16) -0.0280(12)
C48 0.0688(14) 0.0912(18) 0.107(2) 0.0083(15) -0.0118(13) -0.0419(14)
C49 0.0858(16) 0.0972(18) 0.0738(14) 0.0043(12) 0.0337(12) 0.0153(14)

loop_
_atom_type_symbol
_atom_type_description
_atom_type_scat_dispersion_real
_atom_type_scat_dispersion_imag
_atom_type_scat_source
C C 0.0181 0.0091 'International Tables Vol C Tables 4.2.6.8 and 6.1.1.4'
H H 0.0000 0.0000 'International Tables Vol C Tables 4.2.6.8 and 6.1.1.4'
F F 0.0727 0.0534 'International Tables Vol C Tables 4.2.6.8 and 6.1.1.4'
N N 0.0311 0.0180 'International Tables Vol C Tables 4.2.6.8 and 6.1.1.4'
O O 0.0492 0.0322 'International Tables Vol C Tables 4.2.6.8 and 6.1.1.4'

loop_
_geom_angle_atom_site_label_1
_geom_angle_atom_site_label_2
_geom_angle_atom_site_label_3
_geom_angle
_geom_angle_site_symmetry_1
_geom_angle_site_symmetry_3
C17 O2 H2 109.8(14) . .
C22 N3 C16 128.56(10) . .
C22 N3 C27 107.43(10) . .
C27 N3 C16 123.55(10) . .
C23 O4 H4 109.4(15) . .
C10 C6 H6 119.7(9) . .
C16 C6 C10 119.14(11) . .
C16 C6 H6 121.2(9) . .
C22 N8 C19 107.42(10) . .
C37 O9 H9 108.1(14) . .
C6 C10 C17 119.42(11) . .
C14 C10 C6 119.85(12) . .
C14 C10 C17 120.73(11) . .
C16 C12 C18 119.13(12) . .
C16 C12 H12 119.8(9) . .
C18 C12 H12 121.1(9) . .
C10 C14 H14 119.0(10) . .
C18 C14 C10 120.31(11) . .
C18 C14 H14 120.6(10) . .
C6 C16 N3 119.78(11) . .
C6 C16 C12 121.49(11) . .
C12 C16 N3 118.68(11) . .
O1 C17 O2 124.20(12) . .
O1 C17 C10 122.67(11) . .
O2 C17 C10 113.13(11) . .
C12 C18 C23 118.67(11) . .
C14 C18 C12 120.07(11) . .
C14 C18 C23 121.26(11) . .
N8 C19 C25 120.30(11) . .
C27 C19 N8 109.17(11) . .
C27 C19 C25 130.49(12) . .
C30 C21 C27 121.03(12) . .
C33 C21 C27 119.93(11) . .
C33 C21 C30 119.00(12) . .
N3 C22 C28 127.93(11) . .
N8 C22 N3 110.18(11) . .
N8 C22 C28 121.86(11) . .
O4 C23 C18 112.85(11) . .
O5 C23 O4 124.47(12) . .
O5 C23 C18 122.68(12) . .
F13 C24 C29 118.55(14) . .
F13 C24 C39 118.67(13) . .
C39 C24 C29 122.78(15) . .
C26 C25 C19 118.89(12) . .
C42 C25 C19 122.75(12) . .
C42 C25 C26 118.34(13) . .
C25 C26 H26 120.0(10) . .
C36 C26 C25 121.06(14) . .
C36 C26 H26 118.9(10) . .
N3 C27 C21 122.34(10) . .
C19 C27 N3 105.80(11) . .
C19 C27 C21 131.86(11) . .
C29 C28 C22 123.55(12) . .
C29 C28 C37 118.42(12) . .
C37 C28 C22 118.00(12) . .
C24 C29 C28 119.43(14) . .
C24 C29 H29 119.1(10) . .
C28 C29 H29 121.4(10) . .
C21 C30 H30 119.0(10) . .
C34 C30 C21 120.46(13) . .
C34 C30 H30 120.5(10) . .
C33 C31 H31 118.4(13) . .
C35 C31 C33 117.82(14) . .
C35 C31 H31 123.8(13) . .
C43 N32 C46 120.71(17) . .
C43 N32 C48 120.36(17) . .
C46 N32 C48 118.61(18) . .
C21 C33 H33 119.6(12) . .
C31 C33 C21 121.17(13) . .
C31 C33 H33 119.2(12) . .
C30 C34 H34 122.6(11) . .
C35 C34 C30 118.15(13) . .
C35 C34 H34 119.2(11) . .
F11 C35 C31 118.13(14) . .
F11 C35 C34 118.48(13) . .
C34 C35 C31 123.39(13) . .
C26 C36 H36 119.6(13) . .
C40 C36 C26 118.36(14) . .
C40 C36 H36 122.1(13) . .
O9 C37 C28 122.38(13) . .
O9 C37 C38 117.63(13) . .
C38 C37 C28 120.00(14) . .
C37 C38 H38 118.3(11) . .
C39 C38 C37 120.96(14) . .
C39 C38 H38 120.7(11) . .
C24 C39 C38 118.39(14) . .
C24 C39 H39 118.6(12) . .
C38 C39 H39 123.0(12) . .
F20 C40 C36 119.01(15) . .
F20 C40 C45 117.96(15) . .
C36 C40 C45 123.03(14) . .
C44 N41 C47 120.08(19) . .
C44 N41 C49 120.75(17) . .
C49 N41 C47 119.17(19) . .
C25 C42 H42 120.2(11) . .
C45 C42 C25 120.95(14) . .
C45 C42 H42 118.8(11) . .
O15 C43 N32 125.35(15) . .
O15 C43 H43 120.9(11) . .
N32 C43 H43 113.7(11) . .
O7 C44 N41 125.57(16) . .
O7 C44 H44 119.8(14) . .
N41 C44 H44 114.6(14) . .
C40 C45 C42 118.26(15) . .
C40 C45 H45 122.8(12) . .
C42 C45 H45 118.8(12) . .
N32 C46 H46A 111.5(17) . .
N32 C46 H46B 110(2) . .
N32 C46 H46C 111(2) . .
H46A C46 H46B 107(2) . .
H46A C46 H46C 116(3) . .
H46B C46 H46C 101(3) . .
N41 C47 H47A 109.5 . .
N41 C47 H47B 109.5 . .
N41 C47 H47C 109.5 . .
H47A C47 H47B 109.5 . .
H47A C47 H47C 109.5 . .
H47B C47 H47C 109.5 . .
N32 C48 H48A 106.4(18) . .
N32 C48 H48B 111(2) . .
N32 C48 H48C 102.8(18) . .
H48A C48 H48B 113(3) . .
H48A C48 H48C 112(2) . .
H48B C48 H48C 110(3) . .
N41 C49 H49A 109.5 . .
N41 C49 H49B 109.5 . .
N41 C49 H49C 109.5 . .
H49A C49 H49B 109.5 . .
H49A C49 H49C 109.5 . .
H49B C49 H49C 109.5 . .

loop_
_geom_bond_atom_site_label_1
_geom_bond_atom_site_label_2
_geom_bond_distance
_geom_bond_site_symmetry_2
O1 C17 1.2141(16) .
O2 C17 1.3134(16) .
O2 H2 0.97(3) .
N3 C16 1.4414(15) .
N3 C22 1.3671(16) .
N3 C27 1.3943(16) .
O4 C23 1.3130(16) .
O4 H4 0.97(3) .
O5 C23 1.2031(17) .
C6 C10 1.3943(17) .
C6 C16 1.3837(18) .
C6 H6 0.965(17) .
O7 C44 1.230(2) .
N8 C19 1.3778(17) .
N8 C22 1.3242(16) .
O9 C37 1.3536(18) .
O9 H9 0.93(2) .
C10 C14 1.3907(17) .
C10 C17 1.4943(18) .
F11 C35 1.3608(16) .
C12 C16 1.3861(18) .
C12 C18 1.3899(17) .
C12 H12 0.984(17) .
F13 C24 1.3597(18) .
C14 C18 1.3885(18) .
C14 H14 0.906(17) .
O15 C43 1.231(2) .
C18 C23 1.4979(17) .
C19 C25 1.4738(17) .
C19 C27 1.3747(17) .
F20 C40 1.3628(16) .
C21 C27 1.4738(17) .
C21 C30 1.3948(18) .
C21 C33 1.3888(19) .
C22 C28 1.4667(18) .
C24 C29 1.376(2) .
C24 C39 1.375(2) .
C25 C26 1.3983(19) .
C25 C42 1.394(2) .
C26 C36 1.386(2) .
C26 H26 0.981(17) .
C28 C29 1.3983(19) .
C28 C37 1.4126(19) .
C29 H29 0.974(19) .
C30 C34 1.385(2) .
C30 H30 0.985(17) .
C31 C33 1.380(2) .
C31 C35 1.371(2) .
C31 H31 0.91(2) .
N32 C43 1.316(2) .
N32 C46 1.444(2) .
N32 C48 1.452(3) .
C33 H33 0.97(2) .
C34 C35 1.371(2) .
C34 H34 0.986(19) .
C36 C40 1.363(2) .
C36 H36 0.94(2) .
C37 C38 1.393(2) .
C38 C39 1.377(2) .
C38 H38 0.985(19) .
C39 H39 0.97(2) .
C40 C45 1.375(2) .
N41 C44 1.312(2) .
N41 C47 1.468(3) .
N41 C49 1.445(3) .
C42 C45 1.387(2) .
C42 H42 0.981(19) .
C43 H43 0.98(2) .
C44 H44 0.95(2) .
C45 H45 1.02(2) .
C46 H46A 0.94(3) .
C46 H46B 0.94(3) .
C46 H46C 0.93(4) .
C47 H47A 0.9600 .
C47 H47B 0.9600 .
C47 H47C 0.9600 .
C48 H48A 1.02(3) .
C48 H48B 1.03(4) .
C48 H48C 0.99(3) .
C49 H49A 0.9600 .
C49 H49B 0.9600 .
C49 H49C 0.9600 .

loop_
_geom_torsion_atom_site_label_1
_geom_torsion_atom_site_label_2
_geom_torsion_atom_site_label_3
_geom_torsion_atom_site_label_4
_geom_torsion
_geom_torsion_site_symmetry_1
_geom_torsion_site_symmetry_2
_geom_torsion_site_symmetry_3
_geom_torsion_site_symmetry_4
N3 C22 C28 C29 25.1(2) . . . .
N3 C22 C28 C37 -156.93(13) . . . .
C6 C10 C14 C18 -1.58(18) . . . .
C6 C10 C17 O1 8.30(19) . . . .
C6 C10 C17 O2 -171.61(11) . . . .
N8 C19 C25 C26 12.02(19) . . . .
N8 C19 C25 C42 -166.07(13) . . . .
N8 C19 C27 N3 0.38(14) . . . .
N8 C19 C27 C21 179.97(13) . . . .
N8 C22 C28 C29 -157.41(13) . . . .
N8 C22 C28 C37 20.55(19) . . . .
O9 C37 C38 C39 -178.74(14) . . . .
C10 C6 C16 N3 -177.62(10) . . . .
C10 C6 C16 C12 -0.33(18) . . . .
C10 C14 C18 C12 1.09(19) . . . .
C10 C14 C18 C23 -179.90(11) . . . .
C12 C18 C23 O4 172.92(12) . . . .
C12 C18 C23 O5 -6.6(2) . . . .
F13 C24 C29 C28 -179.37(13) . . . .
F13 C24 C39 C38 178.21(14) . . . .
C14 C10 C17 O1 -171.57(12) . . . .
C14 C10 C17 O2 8.51(17) . . . .
C14 C18 C23 O4 -6.10(18) . . . .
C14 C18 C23 O5 174.38(13) . . . .
C16 N3 C22 N8 -172.43(12) . . . .
C16 N3 C22 C28 5.3(2) . . . .
C16 N3 C27 C19 172.64(11) . . . .
C16 N3 C27 C21 -7.01(19) . . . .
C16 C6 C10 C14 1.20(18) . . . .
C16 C6 C10 C17 -178.68(11) . . . .
C16 C12 C18 C14 -0.22(18) . . . .
C16 C12 C18 C23 -179.25(11) . . . .
C17 C10 C14 C18 178.29(11) . . . .
C18 C12 C16 N3 177.16(11) . . . .
C18 C12 C16 C6 -0.16(18) . . . .
C19 N8 C22 N3 0.33(15) . . . .
C19 N8 C22 C28 -177.55(12) . . . .
C19 C25 C26 C36 -179.16(14) . . . .
C19 C25 C42 C45 178.99(14) . . . .
F20 C40 C45 C42 -179.25(16) . . . .
C21 C30 C34 C35 0.4(2) . . . .
C22 N3 C16 C6 -110.73(15) . . . .
C22 N3 C16 C12 71.91(17) . . . .
C22 N3 C27 C19 -0.18(14) . . . .
C22 N3 C27 C21 -179.82(12) . . . .
C22 N8 C19 C25 177.47(12) . . . .
C22 N8 C19 C27 -0.44(15) . . . .
C22 C28 C29 C24 179.57(13) . . . .
C22 C28 C37 O9 -0.5(2) . . . .
C22 C28 C37 C38 179.89(13) . . . .
C25 C19 C27 N3 -177.25(13) . . . .
C25 C19 C27 C21 2.3(2) . . . .
C25 C26 C36 C40 0.6(2) . . . .
C25 C42 C45 C40 -0.4(3) . . . .
C26 C25 C42 C45 0.9(2) . . . .
C26 C36 C40 F20 179.15(15) . . . .
C26 C36 C40 C45 -0.2(3) . . . .
C27 N3 C16 C6 78.05(16) . . . .
C27 N3 C16 C12 -99.31(14) . . . .
C27 N3 C22 N8 -0.10(14) . . . .
C27 N3 C22 C28 177.62(13) . . . .
C27 C19 C25 C26 -170.58(14) . . . .
C27 C19 C25 C42 11.3(2) . . . .
C27 C21 C30 C34 177.21(12) . . . .
C27 C21 C33 C31 -177.17(13) . . . .
C28 C37 C38 C39 0.9(2) . . . .
C29 C24 C39 C38 -1.1(2) . . . .
C29 C28 C37 O9 177.59(13) . . . .
C29 C28 C37 C38 -2.0(2) . . . .
C30 C21 C27 N3 71.95(17) . . . .
C30 C21 C27 C19 -107.59(17) . . . .
C30 C21 C33 C31 0.6(2) . . . .
C30 C34 C35 F11 179.71(13) . . . .
C30 C34 C35 C31 -0.2(2) . . . .
C33 C21 C27 N3 -110.28(15) . . . .
C33 C21 C27 C19 70.2(2) . . . .
C33 C21 C30 C34 -0.6(2) . . . .
C33 C31 C35 F11 -179.65(13) . . . .
C33 C31 C35 C34 0.3(2) . . . .
C35 C31 C33 C21 -0.5(2) . . . .
C36 C40 C45 C42 0.1(3) . . . .
C37 C28 C29 C24 1.6(2) . . . .
C37 C38 C39 C24 0.7(2) . . . .
C39 C24 C29 C28 -0.1(2) . . . .
C42 C25 C26 C36 -1.0(2) . . . .
C46 N32 C43 O15 1.5(3) . . . .
C47 N41 C44 O7 179.83(18) . . . .
C48 N32 C43 O15 174.9(2) . . . .
C49 N41 C44 O7 -1.1(3) . . . .
